data_2211184
loop_
_publ_author_name
'Li-Xue Zhang'
'San-Nu Zhou'
'Jian-Yu Jin'
'Hong-Ping Xiao'
'An-Jiang Zhang'

_publ_section_title 6-(2,4-Difluorophenyl)-3-(4-methylphenyl)-7<i>H</i>-1,2,4-triazolo[3,4-<i>b</i>][1,3,4]thiadiazine
_journal_coeditor_code SF2004
_journal_issue 11
_journal_name_full 'Acta Crystallographica Section E'
_journal_page_first o5018
_journal_page_last o5019
_journal_paper_doi 10.1107/S1600536806040438
_journal_volume 62
_journal_year 2006
_chemical_formula_iupac 'C17 H12 F2 N4 S'
_chemical_formula_moiety 'C17 H12 F2 N4 S'
_chemical_formula_sum 'C17 H12 F2 N4 S'
_chemical_formula_weight 342.37
_chemical_name_systematic
;
 6-(2,4-Difluorophenyl)-3-(4-methylphenyl)-7H-1,2,4-triazolo[3,4-b][1,3,4]
 thiadiazine
;
_space_group_IT_number 14
_symmetry_cell_setting monoclinic
_symmetry_space_group_name_Hall '-P 2ybc'
_symmetry_space_group_name_H-M 'P 1 21/c 1'
_atom_sites_solution_hydrogens geom
_atom_sites_solution_primary direct
_atom_sites_solution_secondary difmap
_audit_creation_method SHELXL-97
_cell_angle_alpha 90.00
_cell_angle_beta 109.827(2)
_cell_angle_gamma 90.00
_cell_formula_units_Z 4
_cell_length_a 12.0693(11)
_cell_length_b 13.0368(12)
_cell_length_c 10.4572(9)
_cell_measurement_reflns_used 2240
_cell_measurement_temperature 298(2)
_cell_measurement_theta_max 24.68
_cell_measurement_theta_min 2.74
_cell_volume 1547.9(2)
_computing_cell_refinement 'SAINT (Bruker, 2002)'
_computing_data_collection 'SMART (Bruker, 2002)'
_computing_data_reduction SAINT
_computing_molecular_graphics 'SHELXTL (Bruker, 2002)'
_computing_publication_material SHELXL97
_computing_structure_refinement 'SHELXL97 (Sheldrick, 1997)'
_computing_structure_solution 'SHELXS97 (Sheldrick, 1997)'
_diffrn_ambient_temperature 298(2)
_diffrn_measured_fraction_theta_full 0.995
_diffrn_measured_fraction_theta_max 0.995
_diffrn_measurement_device_type 'Bruker APEX area-detector diffractometer'
_diffrn_measurement_method '\f and \w scan'
_diffrn_radiation_monochromator graphite
_diffrn_radiation_source 'fine-focus sealed tube'
_diffrn_radiation_type MoK\a
_diffrn_radiation_wavelength 0.71073
_diffrn_reflns_av_R_equivalents 0.0253
_diffrn_reflns_av_sigmaI/netI 0.0305
_diffrn_reflns_limit_h_max 11
_diffrn_reflns_limit_h_min -14
_diffrn_reflns_limit_k_max 13
_diffrn_reflns_limit_k_min -15
_diffrn_reflns_limit_l_max 12
_diffrn_reflns_limit_l_min -12
_diffrn_reflns_number 8050
_diffrn_reflns_theta_full 25.23
_diffrn_reflns_theta_max 25.23
_diffrn_reflns_theta_min 1.79
_diffrn_standards_number 0
_exptl_absorpt_coefficient_mu 0.237
_exptl_absorpt_correction_T_max 0.9516
_exptl_absorpt_correction_T_min 0.9126
_exptl_absorpt_correction_type multi-scan
_exptl_absorpt_process_details '(SADABS; Bruker, 2002)'
_exptl_crystal_colour Colorless
_exptl_crystal_density_diffrn 1.469
_exptl_crystal_density_method 'not measured'
_exptl_crystal_description Block
_exptl_crystal_F_000 704
_exptl_crystal_size_max 0.36
_exptl_crystal_size_mid 0.25
_exptl_crystal_size_min 0.18
_refine_diff_density_max 0.241
_refine_diff_density_min -0.233
_refine_ls_extinction_method none
_refine_ls_goodness_of_fit_ref 1.052
_refine_ls_hydrogen_treatment constr
_refine_ls_matrix_type full
_refine_ls_number_parameters 218
_refine_ls_number_reflns 2787
_refine_ls_number_restraints 0
_refine_ls_restrained_S_all 1.052
_refine_ls_R_factor_all 0.0611
_refine_ls_R_factor_gt 0.0486
_refine_ls_shift/su_max 0.001
_refine_ls_shift/su_mean 0.000
_refine_ls_structure_factor_coef Fsqd
_refine_ls_weighting_details 'calc w=1/[\s^2^(Fo^2^)+(0.0636P)^2^+0.4070P] where P=(Fo^2^+2Fc^2^)/3'
_refine_ls_weighting_scheme calc
_refine_ls_wR_factor_gt 0.1158
_refine_ls_wR_factor_ref 0.1225
_reflns_number_gt 2269
_reflns_number_total 2787
_reflns_threshold_expression I>2\s(I)
_cod_data_source_file sf2004.cif
_cod_data_source_block I
_cod_depositor_comments
;
The following automatic conversions were performed:
'_exptl_absorpt_correction_type' value 'Multi-scan' changed to
'multi-scan' according to
'/home/saulius/struct/CIF-dictionaries/cif_core.dic' dictionary named
'cif_core.dic' version 2.4.1 from 2010-06-29.

Automatic conversion script
Id: cif_fix_enum 1527 2010-12-29 10:47:43Z saulius 

The following automatic conversions were performed:

'_exptl_absorpt_correction_type' value 'Multi-scan' changed to
'multi-scan' according to
/home/saulius/struct/CIF-dictionaries/cif_core.dic dictionary named
'cif_core.dic' version 2.4.1 from 2010-06-29.

Automatic conversion script
Id: cif_fix_values 1715 2011-07-08 13:25:40Z adriana 
;
_cod_original_sg_symbol_H-M 'P 21/c'
_cod_database_code 2211184
_cod_database_fobs_code 2211184

loop_
_symmetry_equiv_pos_as_xyz
'x, y, z'
'-x, y+1/2, -z+1/2'
'-x, -y, -z'
'x, -y-1/2, z-1/2'

loop_
_atom_site_type_symbol
_atom_site_label
_atom_site_fract_x
_atom_site_fract_y
_atom_site_fract_z
_atom_site_U_iso_or_equiv
_atom_site_adp_type
_atom_site_calc_flag
_atom_site_refinement_flags
_atom_site_occupancy
S S1 1.03481(5) 0.80444(5) 1.24396(6) 0.0478(2) Uani d . 1
F F1 0.73830(14) 0.76724(11) 0.70989(14) 0.0620(4) Uani d . 1
F F2 0.62307(17) 0.42587(13) 0.68514(18) 0.0886(6) Uani d . 1
N N1 0.82516(16) 0.83920(14) 0.96963(17) 0.0387(4) Uani d . 1
N N2 0.88603(15) 0.92174(13) 1.04622(18) 0.0381(4) Uani d . 1
N N3 0.99200(18) 1.01110(16) 1.2232(2) 0.0518(5) Uani d . 1
N N4 0.91361(18) 1.07673(15) 1.1313(2) 0.0513(5) Uani d . 1
C C1 0.7436(2) 0.67609(17) 0.7725(2) 0.0426(5) Uani d . 1
C C2 0.6799(2) 0.5973(2) 0.6968(3) 0.0524(6) Uani d . 1
H H2 0.6334 0.6067 0.6063 0.063 Uiso calc R 1
C C3 0.6871(2) 0.5040(2) 0.7590(3) 0.0555(7) Uani d . 1
C C4 0.7562(2) 0.4874(2) 0.8911(3) 0.0593(7) Uani d . 1
H H4 0.7601 0.4229 0.9304 0.071 Uiso calc R 1
C C5 0.8201(2) 0.56838(18) 0.9645(2) 0.0495(6) Uani d . 1
H H5 0.8680 0.5578 1.0541 0.059 Uiso calc R 1
C C6 0.81474(19) 0.66567(17) 0.9079(2) 0.0379(5) Uani d . 1
C C7 0.87967(19) 0.75313(17) 0.9893(2) 0.0374(5) Uani d . 1
C C8 1.0043(2) 0.73736(18) 1.0841(2) 0.0438(6) Uani d . 1
H H8A 1.0585 0.7611 1.0400 0.053 Uiso calc R 1
H H8B 1.0179 0.6646 1.1020 0.053 Uiso calc R 1
C C9 0.97367(19) 0.91937(18) 1.1708(2) 0.0419(5) Uani d . 1
C C10 0.84938(19) 1.02217(17) 1.0271(2) 0.0401(5) Uani d . 1
C C11 0.75565(19) 1.06402(17) 0.9093(2) 0.0411(5) Uani d . 1
C C12 0.7039(2) 1.15618(18) 0.9252(3) 0.0497(6) Uani d . 1
H H12 0.7277 1.1887 1.0093 0.060 Uiso calc R 1
C C13 0.6174(2) 1.1993(2) 0.8164(3) 0.0551(7) Uani d . 1
H H13 0.5839 1.2612 0.8284 0.066 Uiso calc R 1
C C14 0.5789(2) 1.1535(2) 0.6901(3) 0.0500(6) Uani d . 1
C C15 0.6317(2) 1.0620(2) 0.6756(3) 0.0565(7) Uani d . 1
H H15 0.6076 1.0297 0.5913 0.068 Uiso calc R 1
C C16 0.7186(2) 1.01748(19) 0.7823(2) 0.0506(6) Uani d . 1
H H16 0.7527 0.9561 0.7695 0.061 Uiso calc R 1
C C17 0.4837(2) 1.2022(2) 0.5724(3) 0.0687(8) Uani d . 1
H H17A 0.5174 1.2552 0.5335 0.103 Uiso calc R 1
H H17B 0.4247 1.2312 0.6042 0.103 Uiso calc R 1
H H17C 0.4485 1.1510 0.5048 0.103 Uiso calc R 1

loop_
_atom_site_aniso_label
_atom_site_aniso_U_11
_atom_site_aniso_U_22
_atom_site_aniso_U_33
_atom_site_aniso_U_12
_atom_site_aniso_U_13
_atom_site_aniso_U_23
S1 0.0508(4) 0.0507(4) 0.0316(3) 0.0062(3) 0.0007(2) 0.0022(3)
F1 0.0865(11) 0.0459(8) 0.0370(8) 0.0007(7) -0.0005(7) 0.0060(6)
F2 0.1134(14) 0.0609(11) 0.0753(12) -0.0330(10) 0.0111(10) -0.0197(9)
N1 0.0436(10) 0.0359(10) 0.0313(9) -0.0021(8) 0.0060(8) -0.0024(8)
N2 0.0405(10) 0.0366(10) 0.0306(9) -0.0004(8) 0.0037(8) -0.0018(8)
N3 0.0541(12) 0.0485(12) 0.0410(12) 0.0002(10) 0.0005(9) -0.0071(9)
N4 0.0557(12) 0.0430(11) 0.0456(12) -0.0005(10) 0.0049(10) -0.0048(9)
C1 0.0495(13) 0.0379(13) 0.0369(12) 0.0021(10) 0.0101(10) 0.0005(10)
C2 0.0555(15) 0.0549(16) 0.0385(13) -0.0002(12) 0.0052(11) -0.0083(12)
C3 0.0625(17) 0.0450(15) 0.0544(16) -0.0116(12) 0.0139(13) -0.0135(12)
C4 0.0760(18) 0.0398(14) 0.0581(17) -0.0056(13) 0.0177(14) 0.0016(12)
C5 0.0573(15) 0.0452(14) 0.0404(13) 0.0006(12) 0.0093(11) 0.0032(11)
C6 0.0401(12) 0.0378(12) 0.0335(11) 0.0031(10) 0.0093(9) -0.0002(9)
C7 0.0419(12) 0.0405(13) 0.0281(11) 0.0000(10) 0.0097(9) 0.0016(9)
C8 0.0446(13) 0.0435(13) 0.0371(12) 0.0018(10) 0.0058(10) 0.0002(10)
C9 0.0404(12) 0.0478(14) 0.0322(12) -0.0015(10) 0.0056(9) -0.0021(10)
C10 0.0439(13) 0.0358(12) 0.0386(12) -0.0016(10) 0.0112(10) -0.0017(10)
C11 0.0427(12) 0.0390(13) 0.0383(12) -0.0025(10) 0.0093(10) 0.0035(10)
C12 0.0592(15) 0.0427(14) 0.0455(14) 0.0028(12) 0.0156(12) 0.0007(11)
C13 0.0562(15) 0.0460(15) 0.0639(17) 0.0122(12) 0.0214(13) 0.0118(13)
C14 0.0433(13) 0.0530(15) 0.0492(15) -0.0033(12) 0.0096(11) 0.0153(12)
C15 0.0591(16) 0.0575(17) 0.0418(14) -0.0036(13) 0.0027(12) 0.0036(12)
C16 0.0549(15) 0.0425(14) 0.0474(15) 0.0030(11) 0.0083(12) -0.0026(11)
C17 0.0530(16) 0.082(2) 0.0621(18) 0.0041(15) 0.0070(13) 0.0257(16)

loop_
_atom_type_symbol
_atom_type_description
_atom_type_scat_dispersion_real
_atom_type_scat_dispersion_imag
_atom_type_scat_source
C C 0.0033 0.0016 'International Tables Vol C Tables 4.2.6.8 and 6.1.1.4'
H H 0.0000 0.0000 'International Tables Vol C Tables 4.2.6.8 and 6.1.1.4'
N N 0.0061 0.0033 'International Tables Vol C Tables 4.2.6.8 and 6.1.1.4'
F F 0.0171 0.0103 'International Tables Vol C Tables 4.2.6.8 and 6.1.1.4'
S S 0.1246 0.1234 'International Tables Vol C Tables 4.2.6.8 and 6.1.1.4'

loop_
_geom_angle_atom_site_label_1
_geom_angle_atom_site_label_2
_geom_angle_atom_site_label_3
_geom_angle
_geom_angle_publ_flag
C9 S1 C8 95.00(10) yes
C7 N1 N2 116.25(17) ?
C9 N2 C10 105.44(18) yes
C9 N2 N1 127.95(18) yes
C10 N2 N1 124.83(17) yes
C9 N3 N4 107.16(18) ?
C10 N4 N3 108.21(18) yes
F1 C1 C2 117.2(2) ?
F1 C1 C6 119.4(2) ?
C2 C1 C6 123.3(2) ?
C1 C2 C3 117.5(2) ?
C1 C2 H2 121.3 ?
C3 C2 H2 121.3 ?
F2 C3 C4 119.5(2) ?
F2 C3 C2 117.9(2) ?
C4 C3 C2 122.6(2) ?
C3 C4 C5 118.4(2) ?
C3 C4 H4 120.8 ?
C5 C4 H4 120.8 ?
C4 C5 C6 121.7(2) ?
C4 C5 H5 119.1 ?
C6 C5 H5 119.1 ?
C5 C6 C1 116.4(2) ?
C5 C6 C7 121.3(2) ?
C1 C6 C7 122.3(2) ?
N1 C7 C6 116.10(19) ?
N1 C7 C8 124.6(2) ?
C6 C7 C8 119.27(19) ?
C7 C8 S1 112.75(16) ?
C7 C8 H8A 109.0 ?
S1 C8 H8A 109.0 ?
C7 C8 H8B 109.0 ?
S1 C8 H8B 109.0 ?
H8A C8 H8B 107.8 ?
N3 C9 N2 110.2(2) yes
N3 C9 S1 128.51(17) yes
N2 C9 S1 121.03(17) yes
N4 C10 N2 108.96(19) yes
N4 C10 C11 124.5(2) ?
N2 C10 C11 126.5(2) ?
C16 C11 C12 118.7(2) ?
C16 C11 C10 123.2(2) ?
C12 C11 C10 118.1(2) ?
C13 C12 C11 120.0(2) ?
C13 C12 H12 120.0 ?
C11 C12 H12 120.0 ?
C12 C13 C14 122.0(2) ?
C12 C13 H13 119.0 ?
C14 C13 H13 119.0 ?
C13 C14 C15 117.4(2) ?
C13 C14 C17 121.0(2) ?
C15 C14 C17 121.6(3) ?
C16 C15 C14 121.8(2) ?
C16 C15 H15 119.1 ?
C14 C15 H15 119.1 ?
C15 C16 C11 120.1(2) ?
C15 C16 H16 119.9 ?
C11 C16 H16 119.9 ?
C14 C17 H17A 109.5 ?
C14 C17 H17B 109.5 ?
H17A C17 H17B 109.5 ?
C14 C17 H17C 109.5 ?
H17A C17 H17C 109.5 ?
H17B C17 H17C 109.5 ?

loop_
_geom_bond_atom_site_label_1
_geom_bond_atom_site_label_2
_geom_bond_distance
_geom_bond_publ_flag
S1 C9 1.730(2) yes
S1 C8 1.810(2) yes
F1 C1 1.348(3) ?
F2 C3 1.351(3) ?
N1 C7 1.282(3) yes
N1 N2 1.393(2) yes
N2 C9 1.372(3) yes
N2 C10 1.375(3) yes
N3 C9 1.303(3) yes
N3 N4 1.391(3) yes
N4 C10 1.312(3) yes
C1 C2 1.363(3) ?
C1 C6 1.392(3) ?
C2 C3 1.368(4) ?
C2 H2 0.9300 ?
C3 C4 1.368(4) ?
C4 C5 1.377(3) ?
C4 H4 0.9300 ?
C5 C6 1.391(3) ?
C5 H5 0.9300 ?
C6 C7 1.478(3) ?
C7 C8 1.509(3) yes
C8 H8A 0.9700 ?
C8 H8B 0.9700 ?
C10 C11 1.466(3) ?
C11 C16 1.389(3) ?
C11 C12 1.390(3) ?
C12 C13 1.376(3) ?
C12 H12 0.9300 ?
C13 C14 1.378(4) ?
C13 H13 0.9300 ?
C14 C15 1.385(4) ?
C14 C17 1.509(3) ?
C15 C16 1.374(3) ?
C15 H15 0.9300 ?
C16 H16 0.9300 ?
C17 H17A 0.9600 ?
C17 H17B 0.9600 ?
C17 H17C 0.9600 ?

loop_
_geom_torsion_atom_site_label_1
_geom_torsion_atom_site_label_2
_geom_torsion_atom_site_label_3
_geom_torsion_atom_site_label_4
_geom_torsion
_geom_torsion_publ_flag
C7 N1 N2 C9 -26.6(3) yes
C7 N1 N2 C10 170.9(2) yes
C9 N3 N4 C10 0.8(3) yes
F1 C1 C2 C3 178.5(2) ?
C6 C1 C2 C3 0.3(4) ?
C1 C2 C3 F2 179.2(2) ?
C1 C2 C3 C4 -1.2(4) ?
F2 C3 C4 C5 -179.6(2) ?
C2 C3 C4 C5 0.7(4) ?
C3 C4 C5 C6 0.6(4) ?
C4 C5 C6 C1 -1.4(4) ?
C4 C5 C6 C7 177.4(2) ?
F1 C1 C6 C5 -177.3(2) ?
C2 C1 C6 C5 1.0(4) ?
F1 C1 C6 C7 4.0(3) ?
C2 C1 C6 C7 -177.8(2) ?
N2 N1 C7 C6 179.92(18) yes
N2 N1 C7 C8 -2.3(3) yes
C5 C6 C7 N1 -139.7(2) ?
C1 C6 C7 N1 39.1(3) ?
C5 C6 C7 C8 42.5(3) ?
C1 C6 C7 C8 -138.8(2) ?
N1 C7 C8 S1 42.2(3) yes
C6 C7 C8 S1 -140.07(18) ?
C9 S1 C8 C7 -47.28(18) yes
N4 N3 C9 N2 0.4(3) yes
N4 N3 C9 S1 -173.65(18) yes
C10 N2 C9 N3 -1.4(3) yes
N1 N2 C9 N3 -166.6(2) yes
C10 N2 C9 S1 173.14(17) yes
N1 N2 C9 S1 7.9(3) yes
C8 S1 C9 N3 -159.5(2) yes
C8 S1 C9 N2 27.0(2) yes
N3 N4 C10 N2 -1.8(3) yes
N3 N4 C10 C11 179.3(2) ?
C9 N2 C10 N4 2.0(2) ?
N1 N2 C10 N4 167.7(2) ?
C9 N2 C10 C11 -179.1(2) ?
N1 N2 C10 C11 -13.3(4) ?
N4 C10 C11 C16 155.8(2) ?
N2 C10 C11 C16 -23.0(4) ?
N4 C10 C11 C12 -22.4(4) ?
N2 C10 C11 C12 158.8(2) ?
C16 C11 C12 C13 0.3(4) ?
C10 C11 C12 C13 178.6(2) ?
C11 C12 C13 C14 0.3(4) ?
C12 C13 C14 C15 -0.6(4) ?
C12 C13 C14 C17 179.8(2) ?
C13 C14 C15 C16 0.3(4) ?
C17 C14 C15 C16 179.8(2) ?
C14 C15 C16 C11 0.3(4) ?
C12 C11 C16 C15 -0.6(4) ?
C10 C11 C16 C15 -178.8(2) ?

loop_
_cod_related_entry_id
_cod_related_entry_database
_cod_related_entry_code
1 ChemSpider 21126100
